data_2022726
loop_
_publ_author_name
'Meenatchi, C. Selva'
'Vishnupriya, R.'
'Suresh, J.'
'Rubina, S. Raja'
'Selvanayagam, S.'
'Bhandari, S. R.'

_publ_section_title
;
 Crystal structures of
 (12<i>E</i>)-12-(4-benzyl-idene)-7,7,16-trimethyl-3-(4-methyl-phen-yl)-1-oxa-16-aza-tetra-cyclo-[11.2.1.0<sup>2,11</sup>.0<sup>4,9</sup>]hexa-deca-2(11),4(9)-dien-5-one
 and
 (12<i>E</i>)-12-(4-bromo-benzyl-idene)-73-(4-bromo-phen-yl)-,7,16-trimethyl-10-oxa-16-aza-tetra-cyclo-[11.2.1.0<sup>2,11</sup>.0<sup>4,9</sup>]hexa-deca-2(11),4(9)-dien-5-one.
;
_journal_coeditor_code ZN2026
_journal_issue 'Pt 4'
_journal_name_full 'Acta crystallographica. Section E, Crystallographic communications'
_journal_page_first 392
_journal_page_last 396
_journal_paper_doi 10.1107/S205698902300275X
_journal_volume 79
_journal_year 2023
_chemical_formula_iupac 'C30 H29 Br2 N O2'
_chemical_formula_moiety 'C30 H29 Br2 N O2'
_chemical_formula_sum 'C30 H29 Br2 N O2'
_chemical_formula_weight 595.36
_chemical_name_systematic
(12<i>E</i>)-12-(4-Bromobenzylidene)-73-(4-bromophenyl)-,7,16-trimethyl-10-oxa-16-azatetracyclo[11.2.1.0^2,11^.0^4,9^]hexadeca-2(11),4(9)-dien-5-one
_space_group_crystal_system monoclinic
_space_group_IT_number 14
_space_group_name_Hall '-P 2yn'
_space_group_name_H-M_alt 'P 1 21/n 1'
_atom_sites_solution_hydrogens geom
_audit_creation_method SHELXL-2018/3
_cell_angle_alpha 90
_cell_angle_beta 96.312(5)
_cell_angle_gamma 90
_cell_formula_units_Z 4
_cell_length_a 16.051(3)
_cell_length_b 9.7793(17)
_cell_length_c 17.005(3)
_cell_measurement_reflns_used 102112
_cell_measurement_temperature 293(2)
_cell_measurement_theta_max 27.5
_cell_measurement_theta_min 3.5
_cell_volume 2653.1(8)
_computing_cell_refinement
;
SAINT (Bruker, 2009)
;
_computing_data_collection
;
APEX2 (Bruker, 2009)
;
_computing_data_reduction
;
SAINT (Bruker, 2009)
;
_computing_molecular_graphics
;
ORTEP-3 for Windows (Farrugia, 2012) and PLATON (Spek, 2020)
;
_computing_publication_material
;
<i>SHELXL2018/3</i> (Sheldrick, 2015b) and PLATON (Spek, 2020)
;
_computing_structure_refinement
;
<i>SHELXL2018/3</i> (Sheldrick, 2015b)
;
_computing_structure_solution
;
<i>SHELXT2018/2</i> (Sheldrick, 2015a)
;
_diffrn_ambient_temperature 293(2)
_diffrn_measured_fraction_theta_full 0.998
_diffrn_measured_fraction_theta_max 0.997
_diffrn_measurement_device_type 'Bruker SMART APEX CCD area-detector'
_diffrn_measurement_method '\w and \f scans'
_diffrn_radiation_source 'fine-focus sealed tube'
_diffrn_radiation_type MoK\a
_diffrn_radiation_wavelength 0.71073
_diffrn_reflns_av_R_equivalents 0.0908
_diffrn_reflns_av_unetI/netI 0.0325
_diffrn_reflns_limit_h_max 21
_diffrn_reflns_limit_h_min -21
_diffrn_reflns_limit_k_max 13
_diffrn_reflns_limit_k_min -13
_diffrn_reflns_limit_l_max 22
_diffrn_reflns_limit_l_min -22
_diffrn_reflns_number 133143
_diffrn_reflns_theta_full 25.242
_diffrn_reflns_theta_max 28.276
_diffrn_reflns_theta_min 3.332
_exptl_absorpt_coefficient_mu 3.083
_exptl_absorpt_correction_type none
_exptl_crystal_colour Colourless
_exptl_crystal_density_diffrn 1.491
_exptl_crystal_density_method 'not measured'
_exptl_crystal_description Block
_exptl_crystal_F_000 1208
_exptl_crystal_size_max 0.20
_exptl_crystal_size_mid 0.17
_exptl_crystal_size_min 0.15
_refine_diff_density_max 0.535
_refine_diff_density_min -0.712
_refine_ls_extinction_method none
_refine_ls_goodness_of_fit_ref 1.093
_refine_ls_hydrogen_treatment constr
_refine_ls_matrix_type full
_refine_ls_number_parameters 316
_refine_ls_number_reflns 6556
_refine_ls_number_restraints 0
_refine_ls_restrained_S_all 1.093
_refine_ls_R_factor_all 0.0747
_refine_ls_R_factor_gt 0.0496
_refine_ls_shift/su_max 0.004
_refine_ls_shift/su_mean 0.000
_refine_ls_structure_factor_coef Fsqd
_refine_ls_weighting_details 'w=1/[\s^2^(Fo^2^)+(0.0695P)^2^+2.2350P] where P=(Fo^2^+2Fc^2^)/3'
_refine_ls_weighting_scheme calc
_refine_ls_wR_factor_gt 0.1221
_refine_ls_wR_factor_ref 0.1407
_reflns_number_gt 4933
_reflns_number_total 6556
_reflns_threshold_expression 'I > 2\s(I)'
_cod_data_source_file zn2026sup1.cif
_cod_data_source_block II
_cod_depositor_comments 'Adding full bibliography for 2022725--2022726.cif.'
_cod_original_sg_symbol_H-M 'P 21/n'
_cod_database_code 2022726
_cod_database_fobs_code 2022726
_shelx_space_group_comment
;
The symmetry employed for this shelxl refinement is uniquely defined
by the following loop, which should always be used as a source of
symmetry information in preference to the above space-group names.
They are only intended as comments.
;

loop_
_space_group_symop_operation_xyz
'x, y, z'
'-x+1/2, y+1/2, -z+1/2'
'-x, -y, -z'
'x-1/2, -y-1/2, z-1/2'

loop_
_atom_site_type_symbol
_atom_site_label
_atom_site_fract_x
_atom_site_fract_y
_atom_site_fract_z
_atom_site_U_iso_or_equiv
_atom_site_adp_type
_atom_site_calc_flag
_atom_site_occupancy
_atom_site_disorder_assembly
_atom_site_disorder_group
Br Br1 1.13657(3) 1.48892(4) -0.08618(3) 0.07424(18) Uani d 1 . .
Br Br2 0.33512(2) 0.92555(5) 0.21664(2) 0.05914(15) Uani d 1 . .
O O1 0.74355(12) 0.8697(2) -0.04204(11) 0.0324(4) Uani d 1 . .
O O2 0.60743(18) 0.5052(3) 0.07177(15) 0.0552(7) Uani d 1 . .
N N1 0.77700(15) 1.1142(3) 0.15803(14) 0.0350(5) Uani d 1 . .
C C1 0.75767(19) 0.9713(3) 0.17268(16) 0.0349(6) Uani d 1 . .
H H1 0.715499 0.963908 0.209986 0.042 Uiso calc 1 . .
C C2 0.8429(2) 0.9194(4) 0.21006(17) 0.0429(7) Uani d 1 . .
H H2A 0.848064 0.821331 0.203353 0.052 Uiso calc 1 . .
H H2B 0.851861 0.941265 0.265987 0.052 Uiso calc 1 . .
C C3 0.90510(19) 0.9981(3) 0.16300(17) 0.0367(6) Uani d 1 . .
H H3A 0.947246 1.044848 0.198476 0.044 Uiso calc 1 . .
H H3B 0.932793 0.936504 0.129481 0.044 Uiso calc 1 . .
C C4 0.84906(17) 1.1019(3) 0.11262(16) 0.0299(6) Uani d 1 . .
H H4 0.877685 1.190003 0.109710 0.036 Uiso calc 1 . .
C C5 0.82292(16) 1.0451(3) 0.03006(16) 0.0278(5) Uani d 1 . .
C C6 0.76206(16) 0.9339(3) 0.03146(15) 0.0277(5) Uani d 1 . .
C C7 0.73047(16) 0.8929(3) 0.09691(15) 0.0280(5) Uani d 1 . .
C C8 0.85228(18) 1.0867(3) -0.03686(16) 0.0319(6) Uani d 1 . .
H H8 0.827454 1.047826 -0.083593 0.038 Uiso calc 1 . .
C C9 0.91934(18) 1.1868(3) -0.04467(17) 0.0327(6) Uani d 1 . .
C C10 0.9139(2) 1.2727(4) -0.11047(19) 0.0451(8) Uani d 1 . .
H H10 0.866585 1.268859 -0.147241 0.054 Uiso calc 1 . .
C C11 0.9776(2) 1.3637(4) -0.1222(2) 0.0529(9) Uani d 1 . .
H H11 0.972788 1.420918 -0.166140 0.064 Uiso calc 1 . .
C C12 1.0477(2) 1.3684(3) -0.0684(2) 0.0443(8) Uani d 1 . .
C C13 1.05595(19) 1.2852(3) -0.0033(2) 0.0445(7) Uani d 1 . .
H H13 1.103820 1.289674 0.032729 0.053 Uiso calc 1 . .
C C14 0.99204(18) 1.1939(3) 0.00834(18) 0.0385(7) Uani d 1 . .
H H14 0.997839 1.136580 0.052242 0.046 Uiso calc 1 . .
C C15 0.69997(16) 0.7497(3) -0.04300(15) 0.0280(5) Uani d 1 . .
C C16 0.69721(19) 0.6819(3) -0.12194(16) 0.0370(7) Uani d 1 . .
H H16A 0.749908 0.634979 -0.125406 0.044 Uiso calc 1 . .
H H16B 0.691302 0.751430 -0.162876 0.044 Uiso calc 1 . .
C C17 0.6257(2) 0.5797(3) -0.13722(18) 0.0415(7) Uani d 1 . .
C C18 0.6246(3) 0.4881(4) -0.0646(2) 0.0509(9) Uani d 1 . .
H H18A 0.573307 0.434798 -0.070523 0.061 Uiso calc 1 . .
H H18B 0.671080 0.424447 -0.063439 0.061 Uiso calc 1 . .
C C19 0.63029(19) 0.5615(3) 0.01397(18) 0.0367(6) Uani d 1 . .
C C20 0.66752(16) 0.6980(3) 0.01977(16) 0.0283(5) Uani d 1 . .
C C21 0.67489(16) 0.7691(3) 0.09920(15) 0.0274(5) Uani d 1 . .
H H21 0.702592 0.705638 0.138323 0.033 Uiso calc 1 . .
C C22 0.59016(16) 0.8069(3) 0.12632(15) 0.0276(5) Uani d 1 . .
C C23 0.57771(17) 0.7910(3) 0.20543(16) 0.0332(6) Uani d 1 . .
H H23 0.620545 0.755204 0.240721 0.040 Uiso calc 1 . .
C C24 0.50238(18) 0.8278(3) 0.23264(17) 0.0363(6) Uani d 1 . .
H H24 0.494637 0.817617 0.285727 0.044 Uiso calc 1 . .
C C25 0.43931(17) 0.8796(3) 0.17940(18) 0.0354(6) Uani d 1 . .
C C26 0.44916(19) 0.8963(4) 0.10059(18) 0.0412(7) Uani d 1 . .
H H26 0.405744 0.930913 0.065491 0.049 Uiso calc 1 . .
C C27 0.52543(19) 0.8603(3) 0.07442(17) 0.0382(7) Uani d 1 . .
H H27 0.533120 0.872186 0.021438 0.046 Uiso calc 1 . .
C C28 0.7072(2) 1.1975(4) 0.1221(2) 0.0519(9) Uani d 1 . .
H H28A 0.726219 1.289261 0.114943 0.078 Uiso calc 1 . .
H H28B 0.686260 1.159519 0.071727 0.078 Uiso calc 1 . .
H H28C 0.663230 1.198414 0.156123 0.078 Uiso calc 1 . .
C C29 0.6372(3) 0.4933(4) -0.2101(2) 0.0601(11) Uani d 1 . .
H H29A 0.591792 0.429284 -0.219197 0.090 Uiso calc 1 . .
H H29B 0.637705 0.551816 -0.255393 0.090 Uiso calc 1 . .
H H29C 0.689284 0.444488 -0.201590 0.090 Uiso calc 1 . .
C C30 0.5420(2) 0.6584(5) -0.1527(2) 0.0626(11) Uani d 1 . .
H H30A 0.496677 0.594438 -0.162336 0.094 Uiso calc 1 . .
H H30B 0.533914 0.713077 -0.107253 0.094 Uiso calc 1 . .
H H30C 0.543537 0.716471 -0.197980 0.094 Uiso calc 1 . .

loop_
_atom_site_aniso_label
_atom_site_aniso_U_11
_atom_site_aniso_U_22
_atom_site_aniso_U_33
_atom_site_aniso_U_12
_atom_site_aniso_U_13
_atom_site_aniso_U_23
Br1 0.0454(2) 0.0471(2) 0.1313(4) -0.01677(16) 0.0145(2) 0.0214(2)
Br2 0.03657(19) 0.0783(3) 0.0654(3) 0.01380(17) 0.01814(16) 0.00151(19)
O1 0.0402(11) 0.0323(10) 0.0253(9) -0.0166(8) 0.0059(8) -0.0024(8)
O2 0.0722(17) 0.0448(14) 0.0517(14) -0.0212(12) 0.0207(13) 0.0075(11)
N1 0.0362(13) 0.0354(13) 0.0337(12) -0.0015(10) 0.0056(10) -0.0114(10)
C1 0.0394(15) 0.0426(16) 0.0234(13) -0.0106(13) 0.0066(11) -0.0059(12)
C2 0.0471(18) 0.0498(19) 0.0301(14) -0.0089(14) -0.0039(13) 0.0040(13)
C3 0.0332(14) 0.0429(17) 0.0324(14) -0.0025(12) -0.0036(11) -0.0013(12)
C4 0.0300(13) 0.0301(13) 0.0294(13) -0.0059(11) 0.0018(10) -0.0052(11)
C5 0.0275(12) 0.0268(13) 0.0286(13) -0.0040(10) 0.0007(10) -0.0023(10)
C6 0.0287(12) 0.0276(13) 0.0260(12) -0.0067(10) 0.0002(10) -0.0020(10)
C7 0.0260(12) 0.0318(13) 0.0262(12) -0.0039(10) 0.0036(10) -0.0035(11)
C8 0.0342(14) 0.0321(14) 0.0289(13) -0.0085(11) 0.0014(11) -0.0017(11)
C9 0.0354(14) 0.0273(13) 0.0360(14) -0.0064(11) 0.0064(11) -0.0034(11)
C10 0.0436(17) 0.0460(18) 0.0444(17) -0.0138(14) -0.0003(14) 0.0095(14)
C11 0.055(2) 0.0427(19) 0.061(2) -0.0121(16) 0.0045(17) 0.0216(16)
C12 0.0358(15) 0.0281(15) 0.070(2) -0.0075(12) 0.0128(15) 0.0017(15)
C13 0.0317(15) 0.0413(17) 0.060(2) -0.0050(13) 0.0021(14) -0.0040(15)
C14 0.0361(15) 0.0357(16) 0.0439(16) -0.0044(12) 0.0054(13) 0.0050(13)
C15 0.0258(12) 0.0285(13) 0.0300(13) -0.0077(10) 0.0035(10) -0.0024(11)
C16 0.0402(15) 0.0423(16) 0.0303(14) -0.0176(13) 0.0123(12) -0.0092(12)
C17 0.0429(16) 0.0484(18) 0.0340(15) -0.0232(14) 0.0079(13) -0.0104(13)
C18 0.065(2) 0.0374(18) 0.0516(19) -0.0236(16) 0.0127(17) -0.0066(15)
C19 0.0369(15) 0.0321(15) 0.0422(16) -0.0084(12) 0.0095(12) 0.0013(13)
C20 0.0267(12) 0.0274(13) 0.0317(13) -0.0044(10) 0.0075(10) 0.0009(11)
C21 0.0264(12) 0.0304(13) 0.0256(12) -0.0019(10) 0.0036(10) 0.0043(10)
C22 0.0267(12) 0.0273(13) 0.0294(13) -0.0032(10) 0.0052(10) 0.0044(10)
C23 0.0315(13) 0.0398(15) 0.0288(13) 0.0026(12) 0.0048(11) 0.0076(12)
C24 0.0373(15) 0.0426(16) 0.0305(14) 0.0011(13) 0.0107(12) 0.0044(12)
C25 0.0285(13) 0.0360(15) 0.0430(16) 0.0017(11) 0.0093(12) 0.0006(12)
C26 0.0333(15) 0.0524(19) 0.0374(15) 0.0102(13) 0.0014(12) 0.0091(14)
C27 0.0381(15) 0.0481(18) 0.0287(14) 0.0040(13) 0.0052(12) 0.0097(13)
C28 0.0456(18) 0.049(2) 0.061(2) 0.0079(16) 0.0042(16) -0.0160(17)
C29 0.074(3) 0.059(2) 0.049(2) -0.037(2) 0.0153(18) -0.0224(17)
C30 0.0434(19) 0.088(3) 0.054(2) -0.014(2) -0.0024(16) -0.001(2)

loop_
_atom_type_symbol
_atom_type_description
_atom_type_scat_dispersion_real
_atom_type_scat_dispersion_imag
_atom_type_scat_source
C C 0.0033 0.0016 'International Tables Vol C Tables 4.2.6.8 and 6.1.1.4'
H H 0.0000 0.0000 'International Tables Vol C Tables 4.2.6.8 and 6.1.1.4'
N N 0.0061 0.0033 'International Tables Vol C Tables 4.2.6.8 and 6.1.1.4'
O O 0.0106 0.0060 'International Tables Vol C Tables 4.2.6.8 and 6.1.1.4'
Br Br -0.2901 2.4595 'International Tables Vol C Tables 4.2.6.8 and 6.1.1.4'

loop_
_geom_angle_atom_site_label_1
_geom_angle_atom_site_label_2
_geom_angle_atom_site_label_3
_geom_angle_site_symmetry_1
_geom_angle_site_symmetry_3
_geom_angle
_geom_angle_publ_flag
C15 O1 C6 . . 117.0(2) ?
C1 N1 C4 . . 101.9(2) ?
C1 N1 C28 . . 115.9(3) ?
C4 N1 C28 . . 116.0(3) ?
N1 C1 C7 . . 112.6(2) ?
N1 C1 C2 . . 101.0(2) ?
C7 C1 C2 . . 110.1(3) ?
N1 C1 H1 . . 110.9 ?
C7 C1 H1 . . 110.9 ?
C2 C1 H1 . . 110.9 ?
C1 C2 C3 . . 102.6(2) ?
C1 C2 H2A . . 111.3 ?
C3 C2 H2A . . 111.3 ?
C1 C2 H2B . . 111.3 ?
C3 C2 H2B . . 111.3 ?
H2A C2 H2B . . 109.2 ?
C4 C3 C2 . . 104.1(2) ?
C4 C3 H3A . . 110.9 ?
C2 C3 H3A . . 110.9 ?
C4 C3 H3B . . 110.9 ?
C2 C3 H3B . . 110.9 ?
H3A C3 H3B . . 109.0 ?
N1 C4 C5 . . 111.2(2) ?
N1 C4 C3 . . 101.9(2) ?
C5 C4 C3 . . 110.7(2) ?
N1 C4 H4 . . 110.9 ?
C5 C4 H4 . . 110.9 ?
C3 C4 H4 . . 110.9 ?
C8 C5 C6 . . 122.4(2) ?
C8 C5 C4 . . 125.7(2) ?
C6 C5 C4 . . 111.9(2) ?
C7 C6 O1 . . 123.1(2) ?
C7 C6 C5 . . 123.5(2) ?
O1 C6 C5 . . 113.2(2) ?
C6 C7 C21 . . 122.9(2) ?
C6 C7 C1 . . 117.0(2) ?
C21 C7 C1 . . 119.9(2) ?
C5 C8 C9 . . 127.3(3) ?
C5 C8 H8 . . 116.3 ?
C9 C8 H8 . . 116.3 ?
C10 C9 C14 . . 117.5(3) ?
C10 C9 C8 . . 119.4(3) ?
C14 C9 C8 . . 122.9(3) ?
C11 C10 C9 . . 121.4(3) ?
C11 C10 H10 . . 119.3 ?
C9 C10 H10 . . 119.3 ?
C12 C11 C10 . . 119.4(3) ?
C12 C11 H11 . . 120.3 ?
C10 C11 H11 . . 120.3 ?
C13 C12 C11 . . 121.2(3) ?
C13 C12 Br1 . . 119.4(2) ?
C11 C12 Br1 . . 119.4(3) ?
C12 C13 C14 . . 119.4(3) ?
C12 C13 H13 . . 120.3 ?
C14 C13 H13 . . 120.3 ?
C13 C14 C9 . . 121.1(3) ?
C13 C14 H14 . . 119.4 ?
C9 C14 H14 . . 119.4 ?
C20 C15 O1 . . 124.0(2) ?
C20 C15 C16 . . 125.0(2) ?
O1 C15 C16 . . 110.9(2) ?
C15 C16 C17 . . 113.1(2) ?
C15 C16 H16A . . 109.0 ?
C17 C16 H16A . . 109.0 ?
C15 C16 H16B . . 109.0 ?
C17 C16 H16B . . 109.0 ?
H16A C16 H16B . . 107.8 ?
C16 C17 C29 . . 110.2(3) ?
C16 C17 C18 . . 108.8(3) ?
C29 C17 C18 . . 110.2(3) ?
C16 C17 C30 . . 109.1(3) ?
C29 C17 C30 . . 108.5(3) ?
C18 C17 C30 . . 110.1(3) ?
C19 C18 C17 . . 115.5(3) ?
C19 C18 H18A . . 108.4 ?
C17 C18 H18A . . 108.4 ?
C19 C18 H18B . . 108.4 ?
C17 C18 H18B . . 108.4 ?
H18A C18 H18B . . 107.5 ?
O2 C19 C20 . . 121.0(3) ?
O2 C19 C18 . . 120.3(3) ?
C20 C19 C18 . . 118.6(3) ?
C15 C20 C19 . . 118.9(2) ?
C15 C20 C21 . . 122.7(2) ?
C19 C20 C21 . . 118.1(2) ?
C7 C21 C20 . . 109.6(2) ?
C7 C21 C22 . . 111.3(2) ?
C20 C21 C22 . . 113.3(2) ?
C7 C21 H21 . . 107.5 ?
C20 C21 H21 . . 107.5 ?
C22 C21 H21 . . 107.5 ?
C27 C22 C23 . . 118.7(3) ?
C27 C22 C21 . . 121.8(2) ?
C23 C22 C21 . . 119.5(2) ?
C24 C23 C22 . . 121.1(3) ?
C24 C23 H23 . . 119.4 ?
C22 C23 H23 . . 119.4 ?
C25 C24 C23 . . 118.7(3) ?
C25 C24 H24 . . 120.7 ?
C23 C24 H24 . . 120.7 ?
C26 C25 C24 . . 121.9(3) ?
C26 C25 Br2 . . 119.6(2) ?
C24 C25 Br2 . . 118.4(2) ?
C25 C26 C27 . . 118.7(3) ?
C25 C26 H26 . . 120.7 ?
C27 C26 H26 . . 120.7 ?
C22 C27 C26 . . 121.0(3) ?
C22 C27 H27 . . 119.5 ?
C26 C27 H27 . . 119.5 ?
N1 C28 H28A . . 109.5 ?
N1 C28 H28B . . 109.5 ?
H28A C28 H28B . . 109.5 ?
N1 C28 H28C . . 109.5 ?
H28A C28 H28C . . 109.5 ?
H28B C28 H28C . . 109.5 ?
C17 C29 H29A . . 109.5 ?
C17 C29 H29B . . 109.5 ?
H29A C29 H29B . . 109.5 ?
C17 C29 H29C . . 109.5 ?
H29A C29 H29C . . 109.5 ?
H29B C29 H29C . . 109.5 ?
C17 C30 H30A . . 109.5 ?
C17 C30 H30B . . 109.5 ?
H30A C30 H30B . . 109.5 ?
C17 C30 H30C . . 109.5 ?
H30A C30 H30C . . 109.5 ?
H30B C30 H30C . . 109.5 ?

loop_
_geom_bond_atom_site_label_1
_geom_bond_atom_site_label_2
_geom_bond_site_symmetry_2
_geom_bond_distance
_geom_bond_publ_flag
Br1 C12 . 1.899(3) ?
Br2 C25 . 1.906(3) ?
O1 C15 . 1.365(3) ?
O1 C6 . 1.401(3) ?
O2 C19 . 1.218(4) ?
N1 C1 . 1.458(4) ?
N1 C4 . 1.464(4) ?
N1 C28 . 1.464(4) ?
C1 C7 . 1.522(4) ?
C1 C2 . 1.531(4) ?
C1 H1 . 0.9800 ?
C2 C3 . 1.550(4) ?
C2 H2A . 0.9700 ?
C2 H2B . 0.9700 ?
C3 C4 . 1.551(4) ?
C3 H3A . 0.9700 ?
C3 H3B . 0.9700 ?
C4 C5 . 1.525(4) ?
C4 H4 . 0.9800 ?
C5 C8 . 1.342(4) ?
C5 C6 . 1.464(4) ?
C6 C7 . 1.335(4) ?
C7 C21 . 1.507(4) ?
C8 C9 . 1.472(4) ?
C8 H8 . 0.9300 ?
C9 C10 . 1.394(4) ?
C9 C14 . 1.396(4) ?
C10 C11 . 1.386(4) ?
C10 H10 . 0.9300 ?
C11 C12 . 1.371(5) ?
C11 H11 . 0.9300 ?
C12 C13 . 1.368(5) ?
C13 C14 . 1.391(4) ?
C13 H13 . 0.9300 ?
C14 H14 . 0.9300 ?
C15 C20 . 1.338(4) ?
C15 C16 . 1.493(4) ?
C16 C17 . 1.524(4) ?
C16 H16A . 0.9700 ?
C16 H16B . 0.9700 ?
C17 C29 . 1.528(5) ?
C17 C18 . 1.528(5) ?
C17 C30 . 1.544(5) ?
C18 C19 . 1.510(5) ?
C18 H18A . 0.9700 ?
C18 H18B . 0.9700 ?
C19 C20 . 1.462(4) ?
C20 C21 . 1.512(4) ?
C21 C22 . 1.529(4) ?
C21 H21 . 0.9800 ?
C22 C27 . 1.389(4) ?
C22 C23 . 1.390(4) ?
C23 C24 . 1.389(4) ?
C23 H23 . 0.9300 ?
C24 C25 . 1.378(4) ?
C24 H24 . 0.9300 ?
C25 C26 . 1.376(4) ?
C26 C27 . 1.393(4) ?
C26 H26 . 0.9300 ?
C27 H27 . 0.9300 ?
C28 H28A . 0.9600 ?
C28 H28B . 0.9600 ?
C28 H28C . 0.9600 ?
C29 H29A . 0.9600 ?
C29 H29B . 0.9600 ?
C29 H29C . 0.9600 ?
C30 H30A . 0.9600 ?
C30 H30B . 0.9600 ?
C30 H30C . 0.9600 ?

loop_
_geom_hbond_atom_site_label_D
_geom_hbond_atom_site_label_H
_geom_hbond_atom_site_label_A
_geom_hbond_site_symmetry_A
_geom_hbond_distance_DH
_geom_hbond_distance_HA
_geom_hbond_distance_DA
_geom_hbond_angle_DHA
_geom_hbond_publ_flag
C8 H8 O1 . 0.93 2.36 2.742(3) 105 yes
C30 H30A O2 3_665 0.96 2.58 3.306(5) 132 yes
C3 H3B Cg 3_775 0.97 2.84 3.798(3) 169 yes

loop_
_geom_torsion_atom_site_label_1
_geom_torsion_atom_site_label_2
_geom_torsion_atom_site_label_3
_geom_torsion_atom_site_label_4
_geom_torsion_site_symmetry_1
_geom_torsion_site_symmetry_2
_geom_torsion_site_symmetry_3
_geom_torsion_site_symmetry_4
_geom_torsion
_geom_torsion_publ_flag
C4 N1 C1 C7 . . . . -63.9(3) ?
C28 N1 C1 C7 . . . . 63.1(3) ?
C4 N1 C1 C2 . . . . 53.6(2) ?
C28 N1 C1 C2 . . . . -179.4(3) ?
N1 C1 C2 C3 . . . . -36.9(3) ?
C7 C1 C2 C3 . . . . 82.4(3) ?
C1 C2 C3 C4 . . . . 8.1(3) ?
C1 N1 C4 C5 . . . . 70.2(3) ?
C28 N1 C4 C5 . . . . -56.7(3) ?
C1 N1 C4 C3 . . . . -47.8(2) ?
C28 N1 C4 C3 . . . . -174.7(2) ?
C2 C3 C4 N1 . . . . 23.3(3) ?
C2 C3 C4 C5 . . . . -95.1(3) ?
N1 C4 C5 C8 . . . . 140.3(3) ?
C3 C4 C5 C8 . . . . -107.1(3) ?
N1 C4 C5 C6 . . . . -41.3(3) ?
C3 C4 C5 C6 . . . . 71.2(3) ?
C15 O1 C6 C7 . . . . -8.7(4) ?
C15 O1 C6 C5 . . . . 168.1(2) ?
C8 C5 C6 C7 . . . . -178.4(3) ?
C4 C5 C6 C7 . . . . 3.2(4) ?
C8 C5 C6 O1 . . . . 4.8(4) ?
C4 C5 C6 O1 . . . . -173.6(2) ?
O1 C6 C7 C21 . . . . 3.0(4) ?
C5 C6 C7 C21 . . . . -173.5(2) ?
O1 C6 C7 C1 . . . . 178.9(2) ?
C5 C6 C7 C1 . . . . 2.4(4) ?
N1 C1 C7 C6 . . . . 29.9(4) ?
C2 C1 C7 C6 . . . . -82.1(3) ?
N1 C1 C7 C21 . . . . -154.1(2) ?
C2 C1 C7 C21 . . . . 93.9(3) ?
C6 C5 C8 C9 . . . . -173.3(3) ?
C4 C5 C8 C9 . . . . 4.9(5) ?
C5 C8 C9 C10 . . . . -145.2(3) ?
C5 C8 C9 C14 . . . . 39.5(5) ?
C14 C9 C10 C11 . . . . -1.1(5) ?
C8 C9 C10 C11 . . . . -176.7(3) ?
C9 C10 C11 C12 . . . . 0.6(6) ?
C10 C11 C12 C13 . . . . -0.1(6) ?
C10 C11 C12 Br1 . . . . 178.0(3) ?
C11 C12 C13 C14 . . . . 0.1(5) ?
Br1 C12 C13 C14 . . . . -178.0(2) ?
C12 C13 C14 C9 . . . . -0.7(5) ?
C10 C9 C14 C13 . . . . 1.2(5) ?
C8 C9 C14 C13 . . . . 176.6(3) ?
C6 O1 C15 C20 . . . . 6.7(4) ?
C6 O1 C15 C16 . . . . -170.6(2) ?
C20 C15 C16 C17 . . . . 23.8(4) ?
O1 C15 C16 C17 . . . . -158.9(3) ?
C15 C16 C17 C29 . . . . -168.1(3) ?
C15 C16 C17 C18 . . . . -47.3(4) ?
C15 C16 C17 C30 . . . . 72.8(3) ?
C16 C17 C18 C19 . . . . 47.9(4) ?
C29 C17 C18 C19 . . . . 168.7(3) ?
C30 C17 C18 C19 . . . . -71.6(4) ?
C17 C18 C19 O2 . . . . 159.9(3) ?
C17 C18 C19 C20 . . . . -23.2(5) ?
O1 C15 C20 C19 . . . . -173.2(3) ?
C16 C15 C20 C19 . . . . 3.7(4) ?
O1 C15 C20 C21 . . . . 0.8(4) ?
C16 C15 C20 C21 . . . . 177.8(3) ?
O2 C19 C20 C15 . . . . 172.8(3) ?
C18 C19 C20 C15 . . . . -4.1(4) ?
O2 C19 C20 C21 . . . . -1.5(4) ?
C18 C19 C20 C21 . . . . -178.5(3) ?
C6 C7 C21 C20 . . . . 4.1(4) ?
C1 C7 C21 C20 . . . . -171.7(2) ?
C6 C7 C21 C22 . . . . -122.0(3) ?
C1 C7 C21 C22 . . . . 62.2(3) ?
C15 C20 C21 C7 . . . . -6.0(4) ?
C19 C20 C21 C7 . . . . 168.1(2) ?
C15 C20 C21 C22 . . . . 118.9(3) ?
C19 C20 C21 C22 . . . . -67.0(3) ?
C7 C21 C22 C27 . . . . 82.3(3) ?
C20 C21 C22 C27 . . . . -41.7(4) ?
C7 C21 C22 C23 . . . . -96.0(3) ?
C20 C21 C22 C23 . . . . 140.0(3) ?
C27 C22 C23 C24 . . . . -0.1(4) ?
C21 C22 C23 C24 . . . . 178.2(3) ?
C22 C23 C24 C25 . . . . 0.5(5) ?
C23 C24 C25 C26 . . . . -0.3(5) ?
C23 C24 C25 Br2 . . . . 178.4(2) ?
C24 C25 C26 C27 . . . . -0.4(5) ?
Br2 C25 C26 C27 . . . . -179.1(3) ?
C23 C22 C27 C26 . . . . -0.6(5) ?
C21 C22 C27 C26 . . . . -178.9(3) ?
C25 C26 C27 C22 . . . . 0.8(5) ?
